data_7050446
loop_
_publ_author_name
'Chow, Hong'
'Dean, Philip A. W.'
'Craig, Donald C.'
'Lucas, Nigel T.'
'Scudder, Marcia L.'
'Dance, Ian G.'

_publ_section_title
;
 The subtle tetramorphism of MePh3P+I3--
;
_journal_issue 4
_journal_name_full 'New Journal of Chemistry'
_journal_page_first 704
_journal_paper_doi 10.1039/b208112a
_journal_volume 27
_journal_year 2003
_chemical_formula_moiety 'C19 H18 P 1+,I3 1-'
_chemical_formula_sum 'C19 H18 I3 P'
_chemical_formula_weight 658.0
_space_group_IT_number 14
_symmetry_cell_setting monoclinic
_symmetry_space_group_name_Hall '-P 2ybc'
_symmetry_space_group_name_H-M 'P 1 21/c 1'
_atom_type_scat_source 'International Tables for X-ray Crystallography, Vol. IV'
_audit_creation_method 'RAELSPUB and manual entry'
_cell_angle_alpha 90
_cell_angle_beta 107.10(3)
_cell_angle_gamma 90
_cell_formula_units_Z 8
_cell_length_a 19.770(8)
_cell_length_b 11.978(3)
_cell_length_c 18.715(8)
_cell_measurement_reflns_used 10
_cell_measurement_temperature 294
_cell_measurement_theta_max 11
_cell_measurement_theta_min 10
_cell_volume 4236(3)
_computing_cell_refinement 'CAD4 Version 5.0, 1989'
_computing_data_collection 'CAD4 Version 5.0, 1989'
_computing_data_reduction 'Local program'
_computing_molecular_graphics 'ORTEP-II, (Johnson, 1976)'
_computing_publication_material 'Local programs'
_computing_structure_refinement 'RAELS, (Rae, 1989)'
_computing_structure_solution 'SIR92 (Altomare et al, 1994)'
_diffrn_measurement_device_type 'Nonius CAD-4'
_diffrn_measurement_method \w--2\q
_diffrn_radiation_type 'Mo K\a'
_diffrn_radiation_wavelength 0.71073
_diffrn_reflns_av_R_equivalents 0.078
_diffrn_reflns_limit_h_max 21
_diffrn_reflns_limit_h_min -21
_diffrn_reflns_limit_k_max 13
_diffrn_reflns_limit_k_min 0
_diffrn_reflns_limit_l_max 20
_diffrn_reflns_limit_l_min 0
_diffrn_reflns_number 5868
_diffrn_reflns_theta_max 23
_diffrn_standards_decay_% 0
_diffrn_standards_interval_time 30min
_diffrn_standards_number 1
_exptl_absorpt_coefficient_mu 4.454
_exptl_absorpt_correction_T_max 0.61
_exptl_absorpt_correction_T_min 0.41
_exptl_absorpt_correction_type analytical
_exptl_absorpt_process_details '(DeMeulenaer & Tompa, 1965)'
_exptl_crystal_colour red
_exptl_crystal_density_diffrn 2.06
_exptl_crystal_density_method 'not measured'
_exptl_crystal_description block
_exptl_crystal_F_000 2448.0
_exptl_crystal_size_max 0.17
_exptl_crystal_size_mid 0.17
_exptl_crystal_size_min 0.09
_refine_diff_density_max 1.84
_refine_diff_density_min -1.67
_refine_ls_extinction_method none
_refine_ls_goodness_of_fit_ref 1.84
_refine_ls_hydrogen_treatment noref
_refine_ls_number_parameters 217
_refine_ls_number_reflns 2342
_refine_ls_R_factor_gt 0.068
_refine_ls_shift/su_max 0.003
_refine_ls_structure_factor_coef F
_refine_ls_weighting_details 'w = 1/[\s^2^(F) + 0.0004F^2^]'
_refine_ls_weighting_scheme calc
_refine_ls_wR_factor_ref 0.083
_reflns_number_gt 2342
_reflns_number_total 5650
_reflns_threshold_expression I>2\s(I)
_cod_data_source_file b208112a.txt
_cod_data_source_block DID275
_cod_original_cell_volume 4236(4)
_cod_original_sg_symbol_H-M 'P 21/c'
_cod_original_formula_sum 'C19 H18 I3 P1'
_cod_database_code 7050446

loop_
_symmetry_equiv_pos_site_id
_symmetry_equiv_pos_as_xyz
1 x,y,z
2 -x,1/2+y,1/2-z
3 -x,-y,-z
4 x,1/2-y,1/2+z

loop_
_atom_site_label
_atom_site_fract_x
_atom_site_fract_y
_atom_site_fract_z
_atom_site_U_iso_or_equiv
_atom_site_adp_type
_atom_site_type_symbol
_atom_site_occupancy
P1A -0.0121(4) -0.0494(5) 0.3272(4) 0.058(2) Uani P 1.0
C1A -0.0604(9) -0.0226(14) 0.2312(9) 0.058(7) Uani C 1.0
C2A -0.0289(8) 0.0427(14) 0.1879(12) 0.071(7) Uani C 1.0
C3A -0.0672(12) 0.0737(14) 0.1175(11) 0.086(7) Uani C 1.0
C4A -0.1360(11) 0.0410(16) 0.0894(9) 0.088(9) Uani C 1.0
C5A -0.1678(7) -0.0227(16) 0.1306(11) 0.083(9) Uani C 1.0
C6A -0.1310(9) -0.0550(13) 0.2011(11) 0.070(7) Uani C 1.0
C7A 0.0716(8) -0.1070(12) 0.3324(10) 0.050(7) Uani C 1.0
C8A 0.1248(10) -0.1060(13) 0.4008(9) 0.062(7) Uani C 1.0
C9A 0.1882(9) -0.1558(15) 0.4067(10) 0.079(6) Uani C 1.0
C10A 0.1997(9) -0.2064(15) 0.3461(12) 0.086(9) Uani C 1.0
C11A 0.1487(11) -0.2085(14) 0.2788(11) 0.084(9) Uani C 1.0
C12A 0.0847(9) -0.1595(14) 0.2711(9) 0.065(6) Uani C 1.0
C13A -0.0030(8) 0.0803(11) 0.3776(9) 0.044(6) Uani C 1.0
C14A -0.0617(7) 0.1216(13) 0.3963(9) 0.057(5) Uani C 1.0
C15A -0.0589(8) 0.2249(13) 0.4277(10) 0.068(7) Uani C 1.0
C16A 0.0010(9) 0.2877(12) 0.4407(9) 0.066(7) Uani C 1.0
C17A 0.0589(8) 0.2493(12) 0.4229(10) 0.071(5) Uani C 1.0
C18A 0.0577(7) 0.1463(13) 0.3915(10) 0.060(5) Uani C 1.0
C19A -0.0587(15) -0.1455(20) 0.3702(17) 0.086(9) Uani C 1.0
P1B 0.5159(4) 0.6988(5) 0.1792(4) 0.057(2) Uani P 1.0
C1B 0.5646(8) 0.6727(13) 0.2746(8) 0.052(6) Uani C 1.0
C2B 0.5333(7) 0.6083(13) 0.3185(11) 0.062(6) Uani C 1.0
C3B 0.5717(11) 0.5792(13) 0.3893(10) 0.075(8) Uani C 1.0
C4B 0.6403(10) 0.6129(15) 0.4171(9) 0.078(8) Uani C 1.0
C5B 0.6719(7) 0.6758(15) 0.3753(11) 0.077(6) Uani C 1.0
C6B 0.6350(9) 0.7063(12) 0.3044(11) 0.064(6) Uani C 1.0
C7B 0.4313(8) 0.7587(12) 0.1713(11) 0.055(7) Uani C 1.0
C8B 0.3808(10) 0.7647(13) 0.1012(9) 0.071(7) Uani C 1.0
C9B 0.3173(9) 0.8150(14) 0.0941(10) 0.079(7) Uani C 1.0
C10B 0.3031(8) 0.8592(13) 0.1553(12) 0.069(8) Uani C 1.0
C11B 0.3514(10) 0.8543(13) 0.2242(10) 0.074(8) Uani C 1.0
C12B 0.4154(9) 0.8046(14) 0.2331(9) 0.068(6) Uani C 1.0
C13B 0.5055(8) 0.5697(11) 0.1291(9) 0.050(6) Uani C 1.0
C14B 0.5621(7) 0.5254(13) 0.1079(10) 0.058(6) Uani C 1.0
C15B 0.5562(9) 0.4220(13) 0.0762(9) 0.066(6) Uani C 1.0
C16B 0.4954(9) 0.3620(12) 0.0652(9) 0.071(9) Uani C 1.0
C17B 0.4396(8) 0.4034(13) 0.0855(10) 0.077(9) Uani C 1.0
C18B 0.4437(8) 0.5065(13) 0.1173(10) 0.065(6) Uani C 1.0
C19B 0.5622(17) 0.7963(19) 0.1370(16) 0.087(9) Uani C 1.0
I1 0.1324(1) 0.0571(2) 0.1059(1) 0.0905(8) Uani I 1.0
I2 0.19922(9) 0.11744(14) 0.26072(12) 0.0655(6) Uani I 1.0
I3 0.2624(1) 0.1758(2) 0.4141(1) 0.0953(8) Uani I 1.0
I4 0.3739(1) 0.5899(2) 0.4119(1) 0.0850(8) Uani I 1.0
I5 0.30522(9) 0.53721(13) 0.25468(12) 0.0676(6) Uani I 1.0
I6 0.2417(1) 0.4788(2) 0.1010(1) 0.0911(8) Uani I 1.0
HC2A 0.0216 0.0667 0.2085 0.080 Uani H 1.0
HC3A -0.0447 0.1204 0.0864 0.108 Uani H 1.0
HC4A -0.1635 0.0642 0.0377 0.105 Uani H 1.0
HC5A -0.2184 -0.0457 0.1089 0.102 Uani H 1.0
HC6A -0.1544 -0.1017 0.2313 0.079 Uani H 1.0
HC8A 0.1164 -0.0688 0.4453 0.071 Uani H 1.0
HC9A 0.2264 -0.1552 0.4556 0.100 Uani H 1.0
HC10A 0.2465 -0.2427 0.3511 0.108 Uani H 1.0
HC11A 0.1581 -0.2461 0.2350 0.109 Uani H 1.0
HC12A 0.0472 -0.1610 0.2217 0.076 Uani H 1.0
HC14A -0.1057 0.0755 0.3868 0.075 Uani H 1.0
HC15A -0.1008 0.2546 0.4411 0.093 Uani H 1.0
HC16A 0.0025 0.3634 0.4637 0.079 Uani H 1.0
HC17A 0.1023 0.2967 0.4329 0.098 Uani H 1.0
HC18A 0.1002 0.1182 0.3784 0.079 Uani H 1.0
H1C19A -0.0304 -0.1584 0.4234 0.086 Uani H 1.0
H2C19A -0.1058 -0.1133 0.3686 0.086 Uani H 1.0
H3C19A -0.0657 -0.2180 0.3425 0.086 Uani H 1.0
HC2B 0.4830 0.5835 0.2981 0.072 Uani H 1.0
HC3B 0.5494 0.5331 0.4208 0.093 Uani H 1.0
HC4B 0.6679 0.5911 0.4691 0.093 Uani H 1.0
HC5B 0.7223 0.6997 0.3967 0.097 Uani H 1.0
HC6B 0.6582 0.7524 0.2737 0.074 Uani H 1.0
HC8B 0.3912 0.7323 0.0563 0.094 Uani H 1.0
HC9B 0.2811 0.8194 0.0440 0.108 Uani H 1.0
HC10B 0.2563 0.8958 0.1494 0.077 Uani H 1.0
HC11B 0.3400 0.8872 0.2684 0.098 Uani H 1.0
HC12B 0.4509 0.8011 0.2837 0.090 Uani H 1.0
HC14B 0.6067 0.5693 0.1159 0.068 Uani H 1.0
HC15B 0.5966 0.3901 0.0609 0.080 Uani H 1.0
HC16B 0.4918 0.2862 0.0419 0.083 Uani H 1.0
HC17B 0.3954 0.3581 0.0770 0.102 Uani H 1.0
HC18B 0.4027 0.5369 0.1322 0.080 Uani H 1.0
H1C19B 0.5341 0.8096 0.0838 0.087 Uani H 1.0
H2C19B 0.5687 0.8685 0.1650 0.087 Uani H 1.0
H3C19B 0.6095 0.7650 0.1387 0.087 Uani H 1.0

loop_
_atom_site_aniso_label
_atom_site_aniso_U_11
_atom_site_aniso_U_22
_atom_site_aniso_U_33
_atom_site_aniso_U_12
_atom_site_aniso_U_13
_atom_site_aniso_U_23
_atom_site_aniso_type_symbol
P1A 0.055(4) 0.033(4) 0.093(6) -0.002(3) 0.032(4) -0.002(4) P
C1A 0.046(9) 0.037(9) 0.097(9) 0.012(9) 0.026(7) 0.002(8) C
C2A 0.063(9) 0.054(9) 0.103(9) 0.014(8) 0.035(8) 0.014(8) C
C3A 0.087(9) 0.074(9) 0.104(9) 0.028(9) 0.036(9) 0.020(9) C
C4A 0.085(9) 0.077(9) 0.099(9) 0.038(9) 0.022(8) 0.005(8) C
C5A 0.062(9) 0.073(9) 0.107(9) 0.023(9) 0.012(9) -0.005(9) C
C6A 0.047(9) 0.053(9) 0.106(9) 0.010(8) 0.018(8) -0.002(8) C
C7A 0.056(9) 0.024(9) 0.072(9) 0.006(7) 0.022(7) 0.004(9) C
C8A 0.059(9) 0.046(9) 0.079(9) 0.012(7) 0.016(8) 0.007(9) C
C9A 0.061(9) 0.064(9) 0.107(9) 0.020(8) 0.016(8) 0.006(9) C
C10A 0.064(9) 0.061(9) 0.134(9) 0.019(9) 0.028(8) -0.011(9) C
C11A 0.068(9) 0.066(9) 0.123(9) 0.012(9) 0.036(9) -0.027(9) C
C12A 0.063(9) 0.048(9) 0.089(9) 0.007(7) 0.029(8) -0.014(9) C
C13A 0.049(9) 0.026(7) 0.065(9) -0.007(6) 0.030(9) -0.003(8) C
C14A 0.058(9) 0.039(7) 0.087(9) -0.005(7) 0.039(9) -0.016(7) C
C15A 0.071(9) 0.044(8) 0.096(9) 0.001(8) 0.037(9) -0.023(9) C
C16A 0.081(9) 0.033(7) 0.087(9) -0.004(8) 0.029(9) -0.015(8) C
C17A 0.076(9) 0.036(7) 0.107(9) -0.020(8) 0.039(9) -0.022(8) C
C18A 0.059(9) 0.035(7) 0.095(9) -0.018(7) 0.038(9) -0.017(7) C
C19A 0.108(9) 0.043(9) 0.141(9) -0.021(9) 0.091(9) -0.001(9) C
P1B 0.058(5) 0.034(4) 0.089(6) -0.002(3) 0.039(4) -0.003(4) P
C1B 0.035(8) 0.027(9) 0.100(9) 0.002(8) 0.031(7) 0.001(7) C
C2B 0.052(8) 0.041(9) 0.104(9) 0.001(7) 0.038(7) 0.008(8) C
C3B 0.077(9) 0.051(9) 0.104(9) 0.008(9) 0.037(8) 0.011(8) C
C4B 0.076(9) 0.051(9) 0.103(9) 0.015(9) 0.022(8) 0.003(7) C
C5B 0.054(8) 0.058(9) 0.112(9) 0.004(8) 0.015(8) 0.000(8) C
C6B 0.038(8) 0.045(9) 0.109(9) -0.002(7) 0.023(7) 0.001(8) C
C7B 0.058(9) 0.020(9) 0.087(9) -0.009(7) 0.024(8) -0.011(9) C
C8B 0.064(9) 0.052(9) 0.094(9) 0.002(7) 0.017(9) -0.015(9) C
C9B 0.064(9) 0.057(9) 0.111(9) 0.005(7) 0.018(9) -0.013(9) C
C10B 0.061(9) 0.026(9) 0.123(9) -0.007(8) 0.032(8) -0.009(9) C
C11B 0.069(9) 0.044(9) 0.114(9) -0.001(9) 0.037(9) -0.017(9) C
C12B 0.068(9) 0.045(9) 0.095(9) -0.001(7) 0.030(8) -0.017(9) C
C13B 0.048(9) 0.032(7) 0.079(9) -0.008(6) 0.030(9) -0.006(7) C
C14B 0.058(9) 0.039(7) 0.085(9) 0.000(7) 0.035(9) -0.008(7) C
C15B 0.083(9) 0.039(8) 0.082(9) 0.007(8) 0.034(9) -0.006(7) C
C16B 0.101(9) 0.032(7) 0.082(9) -0.006(8) 0.031(9) -0.007(7) C
C17B 0.088(9) 0.042(8) 0.107(9) -0.027(9) 0.039(9) -0.019(8) C
C18B 0.060(9) 0.042(8) 0.102(9) -0.022(7) 0.037(9) -0.017(7) C
C19B 0.151(9) 0.032(9) 0.117(9) -0.013(9) 0.102(9) 0.007(9) C
I1 0.081(2) 0.076(2) 0.117(2) 0.019(1) 0.033(1) -0.002(1) I
I2 0.054(1) 0.052(1) 0.098(2) 0.0076(9) 0.036(1) 0.010(1) I
I3 0.065(1) 0.111(2) 0.112(2) 0.001(1) 0.030(1) -0.010(2) I
I4 0.084(2) 0.061(1) 0.120(2) 0.006(1) 0.044(2) -0.001(1) I
I5 0.061(1) 0.047(1) 0.109(2) 0.0110(9) 0.047(1) 0.012(1) I
I6 0.065(1) 0.094(2) 0.120(2) 0.012(1) 0.036(1) 0.004(2) I

loop_
_geom_angle_atom_site_label_1
_geom_angle_atom_site_label_2
_geom_angle_atom_site_label_3
_geom_angle
_geom_angle_site_symmetry_1
_geom_angle_site_symmetry_2
_geom_angle_site_symmetry_3
_geom_angle_publ_flag
C1A P1A C7A 109.8(9) 1_555 1_555 1_555 no
C1A P1A C13A 108.2(8) 1_555 1_555 1_555 no
C1A P1A C19A 111.7(12) 1_555 1_555 1_555 no
C7A P1A C13A 111.1(8) 1_555 1_555 1_555 no
C7A P1A C19A 108.5(11) 1_555 1_555 1_555 no
C13A P1A C19A 107.6(10) 1_555 1_555 1_555 no
P1A C1A C2A 118.9(13) 1_555 1_555 1_555 no
P1A C1A C6A 121.8(13) 1_555 1_555 1_555 no
C2A C1A C6A 119.0(9) 1_555 1_555 1_555 no
C1A C2A C3A 119.8(7) 1_555 1_555 1_555 no
C2A C3A C4A 120.2(8) 1_555 1_555 1_555 no
C3A C4A C5A 121.1(10) 1_555 1_555 1_555 no
C4A C5A C6A 120.2(8) 1_555 1_555 1_555 no
C1A C6A C5A 119.8(7) 1_555 1_555 1_555 no
P1A C7A C8A 119.2(12) 1_555 1_555 1_555 no
P1A C7A C12A 121.7(12) 1_555 1_555 1_555 no
P1A C13A C14A 118.4(10) 1_555 1_555 1_555 no
P1A C13A C18A 122.3(10) 1_555 1_555 1_555 no
C1B P1B C7B 111.6(9) 1_555 1_555 1_555 no
C1B P1B C13B 108.5(8) 1_555 1_555 1_555 no
C1B P1B C19B 110.9(12) 1_555 1_555 1_555 no
C7B P1B C13B 110.1(8) 1_555 1_555 1_555 no
C7B P1B C19B 106.7(11) 1_555 1_555 1_555 no
C13B P1B C19B 109.0(10) 1_555 1_555 1_555 no
P1B C1B C2B 118.8(12) 1_555 1_555 1_555 no
P1B C1B C6B 121.9(12) 1_555 1_555 1_555 no
P1B C7B C8B 119.4(13) 1_555 1_555 1_555 no
P1B C7B C12B 121.5(13) 1_555 1_555 1_555 no
P1B C13B C14B 119.9(10) 1_555 1_555 1_555 no
P1B C13B C18B 120.8(10) 1_555 1_555 1_555 no
I1 I2 I3 178.77(9) 1_555 1_555 1_555 no
I4 I5 I6 177.82(9) 1_555 1_555 1_555 no

loop_
_geom_bond_atom_site_label_1
_geom_bond_atom_site_label_2
_geom_bond_distance
_geom_bond_site_symmetry_1
_geom_bond_site_symmetry_2
_geom_bond_publ_flag
P1A C1A 1.798(16) 1_555 1_555 no
P1A C7A 1.769(14) 1_555 1_555 no
P1A C13A 1.798(14) 1_555 1_555 no
P1A C19A 1.805(23) 1_555 1_555 no
C1A C2A 1.398(7) 1_555 1_555 no
C1A C6A 1.398(7) 1_555 1_555 no
C2A C3A 1.363(10) 1_555 1_555 no
C3A C4A 1.363(8) 1_555 1_555 no
C4A C5A 1.363(8) 1_555 1_555 no
C5A C6A 1.363(10) 1_555 1_555 no
P1B C1B 1.789(16) 1_555 1_555 no
P1B C7B 1.785(15) 1_555 1_555 no
P1B C13B 1.788(14) 1_555 1_555 no
P1B C19B 1.804(23) 1_555 1_555 no
I1 I2 2.901(3) 1_555 1_555 no
I2 I3 2.861(3) 1_555 1_555 no
I4 I5 2.925(3) 1_555 1_555 no
I5 I6 2.866(3) 1_555 1_555 no
